data_2215059
loop_
_publ_author_name
'Naser Eltaher Eltayeb'
'Siang Guan Teoh'
'Suchada Chantrapromma'
'Hoong-Kun Fun'
'Kamarulazizi Ibrahim'

_publ_section_title
;
 A second monoclinic polymorph of
 5,6-diphenyl-3-(2-pyridyl)-1,2,4-triazine
;
_journal_coeditor_code CI2435
_journal_issue 9
_journal_name_full 'Acta Crystallographica Section E'
_journal_page_first o3792
_journal_page_last o3793
_journal_paper_doi 10.1107/S1600536807039463
_journal_volume 63
_journal_year 2007
_chemical_formula_iupac 'C20 H14 N4'
_chemical_formula_moiety 'C20 H14 N4'
_chemical_formula_sum 'C20 H14 N4'
_chemical_formula_weight 310.35
_chemical_name_systematic
;
5,6-Diphenyl-3-(2-pyridyl)-1,2,4-triazine
;
_space_group_IT_number 14
_symmetry_cell_setting monoclinic
_symmetry_space_group_name_Hall '-P 2ybc'
_symmetry_space_group_name_H-M 'P 1 21/c 1'
_atom_sites_solution_hydrogens geom
_atom_sites_solution_primary direct
_atom_sites_solution_secondary difmap
_audit_creation_method SHELXL-97
_cell_angle_alpha 90.00
_cell_angle_beta 107.4380(10)
_cell_angle_gamma 90.00
_cell_formula_units_Z 4
_cell_length_a 5.9729(2)
_cell_length_b 13.5580(4)
_cell_length_c 19.8855(6)
_cell_measurement_reflns_used 4476
_cell_measurement_temperature 100.00(10)
_cell_measurement_theta_max 30.00
_cell_measurement_theta_min 1.07
_cell_volume 1536.33(8)
_computing_cell_refinement APEX2
_computing_data_collection 'APEX2 (Bruker, 2005)'
_computing_data_reduction 'SAINT (Bruker, 2005)'
_computing_molecular_graphics SHELXTL
_computing_publication_material
;
SHELXTL and PLATON (Spek, 2003)
;
_computing_structure_refinement SHELXTL
_computing_structure_solution 'SHELXTL (Sheldrick, 1998)'
_diffrn_ambient_temperature 100.00(10)
_diffrn_detector_area_resol_mean 8.33
_diffrn_measured_fraction_theta_full 0.999
_diffrn_measured_fraction_theta_max 0.999
_diffrn_measurement_device_type
;
Bruker SMART APEX II CCD area-detector
;
_diffrn_measurement_method \w
_diffrn_radiation_monochromator graphite
_diffrn_radiation_source 'fine-focus sealed tube'
_diffrn_radiation_type MoK\a
_diffrn_radiation_wavelength 0.71073
_diffrn_reflns_av_R_equivalents 0.0397
_diffrn_reflns_av_sigmaI/netI 0.0260
_diffrn_reflns_limit_h_max 8
_diffrn_reflns_limit_h_min -8
_diffrn_reflns_limit_k_max 19
_diffrn_reflns_limit_k_min -19
_diffrn_reflns_limit_l_max 27
_diffrn_reflns_limit_l_min -27
_diffrn_reflns_number 38187
_diffrn_reflns_theta_full 30.00
_diffrn_reflns_theta_max 30.00
_diffrn_reflns_theta_min 1.07
_diffrn_standards_number 0
_exptl_absorpt_coefficient_mu 0.083
_exptl_absorpt_correction_T_max 0.9870
_exptl_absorpt_correction_T_min 0.9544
_exptl_absorpt_correction_type multi-scan
_exptl_absorpt_process_details '(SADABS; Bruker, 2005)'
_exptl_crystal_colour orange
_exptl_crystal_density_diffrn 1.342
_exptl_crystal_density_method 'not measured'
_exptl_crystal_description Block
_exptl_crystal_F_000 648
_exptl_crystal_size_max 0.57
_exptl_crystal_size_mid 0.16
_exptl_crystal_size_min 0.16
_refine_diff_density_max 0.339
_refine_diff_density_min -0.380
_refine_ls_extinction_method none
_refine_ls_goodness_of_fit_ref 1.058
_refine_ls_hydrogen_treatment constr
_refine_ls_matrix_type full
_refine_ls_number_parameters 218
_refine_ls_number_reflns 4476
_refine_ls_number_restraints 0
_refine_ls_restrained_S_all 1.058
_refine_ls_R_factor_all 0.0489
_refine_ls_R_factor_gt 0.0445
_refine_ls_shift/su_max 0.001
_refine_ls_shift/su_mean 0.000
_refine_ls_structure_factor_coef Fsqd
_refine_ls_weighting_details 'calc w=1/[\s^2^(Fo^2^)+(0.0596P)^2^+0.4643P] where P=(Fo^2^+2Fc^2^)/3'
_refine_ls_weighting_scheme calc
_refine_ls_wR_factor_gt 0.1136
_refine_ls_wR_factor_ref 0.1172
_reflns_number_gt 4101
_reflns_number_total 4476
_reflns_threshold_expression I>2\s(I)
_cod_data_source_file ci2435.cif
_cod_data_source_block I
_cod_original_sg_symbol_Hall '-P 2yb'
_cod_original_sg_symbol_H-M 'P 21/c'
_cod_database_code 2215059
_cod_database_fobs_code 2215059

loop_
_symmetry_equiv_pos_as_xyz
'x, y, z'
'-x, y+1/2, -z+1/2'
'-x, -y, -z'
'x, -y-1/2, z-1/2'

loop_
_atom_site_type_symbol
_atom_site_label
_atom_site_fract_x
_atom_site_fract_y
_atom_site_fract_z
_atom_site_U_iso_or_equiv
_atom_site_adp_type
_atom_site_calc_flag
_atom_site_refinement_flags
_atom_site_occupancy
N N1 0.0885(2) 0.63510(9) 0.19330(6) 0.0209(2) Uani d . 1
N N2 0.2552(2) 0.69821(9) 0.18859(6) 0.0196(2) Uani d . 1
N N3 -0.1071(2) 0.65178(9) 0.07043(6) 0.0200(2) Uani d . 1
N N4 -0.2802(3) 0.52978(13) 0.21111(8) 0.0375(4) Uani d . 1
C C1 -0.0899(2) 0.61748(10) 0.13517(8) 0.0190(3) Uani d . 1
C C2 0.2460(2) 0.73841(9) 0.12619(7) 0.0170(3) Uani d . 1
C C3 0.0653(2) 0.71036(10) 0.06486(7) 0.0174(3) Uani d . 1
C C4 -0.2826(2) 0.55369(10) 0.14390(8) 0.0195(3) Uani d . 1
C C5 -0.4601(3) 0.47228(15) 0.21788(10) 0.0378(4) Uani d . 1
H H5 -0.4614 0.4535 0.2628 0.045 Uiso calc R 1
C C6 -0.6398(3) 0.44113(11) 0.16042(10) 0.0304(4) Uani d . 1
H H6 -0.7617 0.4026 0.1661 0.036 Uiso calc R 1
C C7 -0.6335(3) 0.46882(15) 0.09450(10) 0.0373(4) Uani d . 1
H H7 -0.7528 0.4481 0.0551 0.045 Uiso calc R 1
C C8 -0.4566(3) 0.52592(13) 0.08537(8) 0.0287(3) Uani d . 1
H H8 -0.4550 0.5452 0.0406 0.034 Uiso calc R 1
C C9 0.4333(3) 0.81146(10) 0.12891(7) 0.0183(3) Uani d . 1
C C10 0.6530(3) 0.79836(10) 0.17869(8) 0.0197(3) Uani d . 1
H H10 0.6800 0.7434 0.2080 0.024 Uiso calc R 1
C C11 0.8312(3) 0.86651(11) 0.18478(9) 0.0262(3) Uani d . 1
H H11 0.9775 0.8565 0.2175 0.031 Uiso calc R 1
C C12 0.7913(3) 0.94958(12) 0.14202(10) 0.0314(3) Uani d . 1
H H12 0.9112 0.9949 0.1457 0.038 Uiso calc R 1
C C13 0.5719(3) 0.96479(11) 0.09374(9) 0.0291(3) Uani d . 1
H H13 0.5441 1.0213 0.0659 0.035 Uiso calc R 1
C C14 0.3935(3) 0.89615(11) 0.08669(8) 0.0231(3) Uani d . 1
H H14 0.2475 0.9065 0.0539 0.028 Uiso calc R 1
C C15 0.0542(2) 0.74154(10) -0.00777(7) 0.0177(3) Uani d . 1
C C16 0.2385(3) 0.72039(11) -0.03508(8) 0.0217(3) Uani d . 1
H H16 0.3721 0.6883 -0.0075 0.026 Uiso calc R 1
C C17 0.2210(3) 0.74768(11) -0.10402(8) 0.0238(3) Uani d . 1
H H17 0.3423 0.7328 -0.1227 0.029 Uiso calc R 1
C C18 0.0233(3) 0.79704(11) -0.14501(8) 0.0239(3) Uani d . 1
H H18 0.0135 0.8160 -0.1908 0.029 Uiso calc R 1
C C19 -0.1599(3) 0.81814(12) -0.11768(8) 0.0257(3) Uani d . 1
H H19 -0.2919 0.8515 -0.1450 0.031 Uiso calc R 1
C C20 -0.1459(3) 0.78941(11) -0.04947(8) 0.0225(3) Uani d . 1
H H20 -0.2701 0.8021 -0.0316 0.027 Uiso calc R 1

loop_
_atom_site_aniso_label
_atom_site_aniso_U_11
_atom_site_aniso_U_22
_atom_site_aniso_U_33
_atom_site_aniso_U_12
_atom_site_aniso_U_13
_atom_site_aniso_U_23
N1 0.0226(6) 0.0209(5) 0.0229(6) 0.0003(5) 0.0121(5) 0.0018(5)
N2 0.0201(6) 0.0209(5) 0.0195(5) 0.0005(5) 0.0084(5) 0.0008(4)
N3 0.0193(6) 0.0187(5) 0.0230(6) -0.0011(5) 0.0082(5) -0.0008(4)
N4 0.0257(7) 0.0520(9) 0.0347(8) 0.0001(7) 0.0088(6) 0.0220(7)
C1 0.0205(6) 0.0157(6) 0.0245(7) 0.0009(5) 0.0124(5) -0.0002(5)
C2 0.0183(6) 0.0168(6) 0.0178(6) 0.0014(5) 0.0084(5) -0.0014(5)
C3 0.0183(6) 0.0171(6) 0.0181(6) 0.0007(5) 0.0078(5) -0.0006(5)
C4 0.0198(6) 0.0158(6) 0.0262(7) 0.0006(5) 0.0116(6) 0.0006(5)
C5 0.0262(8) 0.0565(11) 0.0338(9) 0.0057(8) 0.0136(7) 0.0265(8)
C6 0.0296(8) 0.0179(7) 0.0505(10) -0.0031(6) 0.0226(8) 0.0000(6)
C7 0.0288(8) 0.0528(11) 0.0334(9) -0.0189(8) 0.0142(7) -0.0218(8)
C8 0.0295(8) 0.0419(9) 0.0192(6) -0.0180(7) 0.0142(6) -0.0141(6)
C9 0.0216(7) 0.0177(6) 0.0175(6) -0.0016(5) 0.0091(5) -0.0033(5)
C10 0.0207(6) 0.0173(6) 0.0226(7) 0.0006(5) 0.0086(5) -0.0031(5)
C11 0.0196(7) 0.0234(7) 0.0358(8) -0.0018(5) 0.0085(6) -0.0058(6)
C12 0.0282(8) 0.0223(7) 0.0465(10) -0.0077(6) 0.0157(8) -0.0033(6)
C13 0.0396(9) 0.0193(7) 0.0306(8) -0.0047(6) 0.0137(7) 0.0009(6)
C14 0.0279(7) 0.0212(6) 0.0197(6) -0.0018(6) 0.0064(6) -0.0006(5)
C15 0.0190(6) 0.0182(6) 0.0161(6) -0.0030(5) 0.0056(5) -0.0008(5)
C16 0.0205(7) 0.0254(7) 0.0194(6) 0.0009(5) 0.0066(5) 0.0004(5)
C17 0.0252(7) 0.0284(7) 0.0198(7) -0.0034(6) 0.0100(6) -0.0019(5)
C18 0.0283(8) 0.0254(7) 0.0171(6) -0.0071(6) 0.0057(6) 0.0009(5)
C19 0.0221(7) 0.0281(7) 0.0237(7) -0.0015(6) 0.0020(6) 0.0050(6)
C20 0.0184(6) 0.0263(7) 0.0231(7) -0.0006(5) 0.0067(5) 0.0021(5)

loop_
_atom_type_symbol
_atom_type_description
_atom_type_scat_dispersion_real
_atom_type_scat_dispersion_imag
_atom_type_scat_source
C C 0.0033 0.0016 'International Tables Vol C Tables 4.2.6.8 and 6.1.1.4'
H H 0.0000 0.0000 'International Tables Vol C Tables 4.2.6.8 and 6.1.1.4'
N N 0.0061 0.0033 'International Tables Vol C Tables 4.2.6.8 and 6.1.1.4'

loop_
_geom_angle_atom_site_label_1
_geom_angle_atom_site_label_2
_geom_angle_atom_site_label_3
_geom_angle
N2 N1 C1 118.07(12)
N1 N2 C2 119.98(12)
C3 N3 C1 116.59(12)
C5 N4 C4 116.87(15)
N1 C1 N3 125.34(13)
N1 C1 C4 116.46(12)
N3 C1 C4 118.20(13)
N2 C2 C3 119.79(12)
N2 C2 C9 114.59(12)
C3 C2 C9 125.62(12)
N3 C3 C2 119.81(12)
N3 C3 C15 116.10(12)
C2 C3 C15 124.09(12)
C8 C4 N4 123.42(14)
C8 C4 C1 118.63(13)
N4 C4 C1 117.88(14)
N4 C5 C6 122.22(15)
N4 C5 H5 118.9
C6 C5 H5 118.9
C7 C6 C5 117.99(15)
C7 C6 H6 121.0
C5 C6 H6 121.0
C8 C7 C6 121.68(16)
C8 C7 H7 119.2
C6 C7 H7 119.2
C4 C8 C7 117.79(15)
C4 C8 H8 121.1
C7 C8 H8 121.1
C10 C9 C14 118.90(13)
C10 C9 C2 118.61(12)
C14 C9 C2 122.36(13)
C11 C10 C9 120.68(13)
C11 C10 H10 119.7
C9 C10 H10 119.7
C10 C11 C12 120.03(15)
C10 C11 H11 120.0
C12 C11 H11 120.0
C11 C12 C13 119.83(15)
C11 C12 H12 120.1
C13 C12 H12 120.1
C12 C13 C14 120.44(15)
C12 C13 H13 119.8
C14 C13 H13 119.8
C13 C14 C9 120.09(15)
C13 C14 H14 120.0
C9 C14 H14 120.0
C20 C15 C16 120.00(13)
C20 C15 C3 119.41(13)
C16 C15 C3 120.56(13)
C17 C16 C15 119.53(14)
C17 C16 H16 120.2
C15 C16 H16 120.2
C18 C17 C16 120.34(14)
C18 C17 H17 119.8
C16 C17 H17 119.8
C17 C18 C19 120.02(14)
C17 C18 H18 120.0
C19 C18 H18 120.0
C20 C19 C18 119.99(15)
C20 C19 H19 120.0
C18 C19 H19 120.0
C19 C20 C15 120.10(14)
C19 C20 H20 119.9
C15 C20 H20 119.9

loop_
_geom_bond_atom_site_label_1
_geom_bond_atom_site_label_2
_geom_bond_distance
N1 N2 1.3376(17)
N1 C1 1.3381(19)
N2 C2 1.3413(18)
N3 C3 1.3311(18)
N3 C1 1.3434(18)
N4 C5 1.367(2)
N4 C4 1.3711(19)
C1 C4 1.4909(19)
C2 C3 1.4169(19)
C2 C9 1.4828(19)
C3 C15 1.4872(18)
C4 C8 1.361(2)
C5 C6 1.379(3)
C5 H5 0.93
C6 C7 1.375(3)
C6 H6 0.93
C7 C8 1.365(2)
C7 H7 0.93
C8 H8 0.93
C9 C10 1.398(2)
C9 C14 1.4001(19)
C10 C11 1.387(2)
C10 H10 0.93
C11 C12 1.388(2)
C11 H11 0.93
C12 C13 1.388(3)
C12 H12 0.93
C13 C14 1.390(2)
C13 H13 0.93
C14 H14 0.93
C15 C20 1.394(2)
C15 C16 1.396(2)
C16 C17 1.393(2)
C16 H16 0.93
C17 C18 1.389(2)
C17 H17 0.93
C18 C19 1.390(2)
C18 H18 0.93
C19 C20 1.389(2)
C19 H19 0.93
C20 H20 0.93

loop_
_geom_hbond_atom_site_label_D
_geom_hbond_atom_site_label_H
_geom_hbond_atom_site_label_A
_geom_hbond_site_symmetry_A
_geom_hbond_distance_DH
_geom_hbond_distance_HA
_geom_hbond_distance_DA
_geom_hbond_angle_DHA
_geom_hbond_publ_flag
C18 H18 N1 4_575 0.93 2.56 3.477(2) 167 y
C5 H5 Cg1 2_545 0.93 2.63 3.522(2) 160 y

loop_
_geom_torsion_atom_site_label_1
_geom_torsion_atom_site_label_2
_geom_torsion_atom_site_label_3
_geom_torsion_atom_site_label_4
_geom_torsion
C1 N1 N2 C2 -2.93(19)
N2 N1 C1 N3 5.8(2)
N2 N1 C1 C4 -174.83(11)
C3 N3 C1 N1 -2.1(2)
C3 N3 C1 C4 178.48(11)
N1 N2 C2 C3 -2.89(19)
N1 N2 C2 C9 176.59(11)
C1 N3 C3 C2 -4.02(19)
C1 N3 C3 C15 175.40(12)
N2 C2 C3 N3 6.56(19)
C9 C2 C3 N3 -172.86(12)
N2 C2 C3 C15 -172.81(13)
C9 C2 C3 C15 7.8(2)
C5 N4 C4 C8 2.2(2)
C5 N4 C4 C1 179.20(14)
N1 C1 C4 C8 -173.80(14)
N3 C1 C4 C8 5.7(2)
N1 C1 C4 N4 9.06(19)
N3 C1 C4 N4 -171.47(14)
C4 N4 C5 C6 -1.5(3)
N4 C5 C6 C7 0.6(3)
C5 C6 C7 C8 -0.4(3)
N4 C4 C8 C7 -2.0(3)
C1 C4 C8 C7 -178.98(15)
C6 C7 C8 C4 1.1(3)
N2 C2 C9 C10 32.21(17)
C3 C2 C9 C10 -148.35(14)
N2 C2 C9 C14 -143.56(14)
C3 C2 C9 C14 35.9(2)
C14 C9 C10 C11 -1.9(2)
C2 C9 C10 C11 -177.85(13)
C9 C10 C11 C12 1.1(2)
C10 C11 C12 C13 0.7(2)
C11 C12 C13 C14 -1.6(3)
C12 C13 C14 C9 0.7(2)
C10 C9 C14 C13 1.1(2)
C2 C9 C14 C13 176.81(13)
N3 C3 C15 C20 56.18(18)
C2 C3 C15 C20 -124.42(15)
N3 C3 C15 C16 -121.70(14)
C2 C3 C15 C16 57.69(19)
C20 C15 C16 C17 0.2(2)
C3 C15 C16 C17 178.04(14)
C15 C16 C17 C18 1.1(2)
C16 C17 C18 C19 -1.0(2)
C17 C18 C19 C20 -0.3(2)
C18 C19 C20 C15 1.6(2)
C16 C15 C20 C19 -1.5(2)
C3 C15 C20 C19 -179.37(13)

loop_
_cod_related_entry_id
_cod_related_entry_database
_cod_related_entry_code
1 ChemSpider 63757
